data_1549415
loop_
_publ_author_name
'Shiro, Tomoya'
'Schuhmacher, Anne'
'Jackl, Moritz K.'
'Bode, Jeffrey W.'

_publ_section_title
;
 Facile synthesis of \a-aminoboronic acids from amines and potassium
 acyltrifluoroborates (KATs) <i>via</i> trifluoroborate-iminiums (TIMs).
;
_journal_issue 23
_journal_name_full 'Chemical science'
_journal_page_first 5191
_journal_page_last 5196
_journal_paper_doi 10.1039/c8sc01486h
_journal_volume 9
_journal_year 2018
_chemical_formula_moiety 'C8 H8 B F4 N'
_chemical_formula_sum 'C8 H8 B F4 N'
_chemical_formula_weight 204.96
_space_group_crystal_system monoclinic
_space_group_IT_number 14
_space_group_name_Hall '-P 2ybc'
_space_group_name_H-M_alt 'P 1 21/c 1'
_symmetry_space_group_name_Hall '-P 2ybc'
_symmetry_space_group_name_H-M 'P 1 21/c 1'
_atom_sites_solution_hydrogens mixed
_atom_sites_solution_primary dual
_audit_creation_date 2016-11-25
_audit_creation_method
;
Olex2 1.2
(compiled 2016.11.07 svn.r3352 for OlexSys, GUI svn.r5261)
;
_audit_update_record
;
2018-03-29 deposited with the CCDC.
2018-05-14 downloaded from the CCDC.
;
_cell_angle_alpha 90
_cell_angle_beta 93.529(3)
_cell_angle_gamma 90
_cell_formula_units_Z 8
_cell_length_a 6.1042(2)
_cell_length_b 37.0556(10)
_cell_length_c 7.9394(2)
_cell_measurement_reflns_used 13847
_cell_measurement_temperature 100.0(1)
_cell_measurement_theta_max 78.6570
_cell_measurement_theta_min 4.7500
_cell_volume 1792.45(9)
_computing_cell_refinement 'CrysAlisPro 1.171.39.9f (Rigaku OD, 2015)'
_computing_data_collection 'CrysAlisPro 1.171.39.9f (Rigaku OD, 2015)'
_computing_data_reduction 'CrysAlisPro 1.171.39.9f (Rigaku OD, 2015)'
_computing_molecular_graphics 'Olex2 (Dolomanov et al., 2009)'
_computing_publication_material 'Olex2 (Dolomanov et al., 2009)'
_computing_structure_refinement 'XL (Sheldrick, 2008)'
_computing_structure_solution 'XT (Sheldrick, 2015)'
_diffrn_ambient_environment N~2~
_diffrn_ambient_temperature 100.0(1)
_diffrn_detector 'CCD plate'
_diffrn_detector_type 'Pilatus 300K'
_diffrn_measured_fraction_theta_full 0.999
_diffrn_measured_fraction_theta_max 0.999
_diffrn_measurement_details
;
List of Runs (angles in degrees, time in seconds):

  # Type    Start    End  Width  t~exp~   \w     \q     \k     \f   Frames
#--------------------------------------------------------------------------
  1  \w    -60.00  24.36   0.38    1.50    --  -50.21  19.00 -30.00  222
  2  \w   -121.00 -35.88   0.38    1.50    --  -50.21 -57.00 -30.00  224
  3  \w   -120.00 -39.06   0.38    1.50    --  -50.21-178.00-120.00  213
  4  \w    -76.00   3.80   0.38    9.00    --  -70.00  19.00  90.00  210
  5  \w   -140.00 -70.84   0.38    9.00    --  -70.00-125.00  60.00  182
  6  \w     33.00  74.80   0.38    9.00    --  107.75 -19.00  60.00  110
  7  \w     33.00  68.72   0.38    9.00    --  107.75 -38.00 -30.00   94
  8  \w     33.00  74.80   0.38    9.00    --  107.75 -19.00 -90.00  110
  9  \w     39.00 110.06   0.38    9.00    --  107.75 -99.00-120.00  187
 10  \w     33.00  74.80   0.38    9.00    --  107.75 -19.00   0.00  110
 11  \w     33.00  68.72   0.38    9.00    --  107.75 -38.00  60.00   94
 12  \w     33.00  68.72   0.38    9.00    --  107.75 -38.00 -60.00   94
 13  \w     39.00 110.06   0.38    9.00    --  107.75 -99.00-180.00  187
 14  \w     37.00 105.02   0.38    9.00    --  107.75 -57.00 120.00  179
 15  \w     33.00  74.80   0.38    9.00    --  107.75 -19.00 150.00  110
 16  \w     33.00  68.72   0.38    9.00    --  107.75 -38.00 150.00   94
 17  \w     37.00 105.02   0.38    9.00    --  107.75 -57.00 -90.00  179
 18  \w     33.00  68.72   0.38    9.00    --  107.75 -38.00  90.00   94
 19  \w     37.00 105.02   0.38    9.00    --  107.75 -57.00-150.00  179
 20  \w     33.00  68.72   0.38    9.00    --  107.75 -38.00-180.00   94
 21  \w   -121.00 -35.88   0.38    1.50    --  -50.21 -57.00  30.00  224
 22  \w   -115.00 -29.12   0.38    1.50    --  -50.21 -77.00 120.00  226
 23  \w   -115.00 -29.12   0.38    1.50    --  -50.21 -77.00 -90.00  226
 24  \w   -135.00 -47.98   0.38    9.00    --  -70.00 -77.00-150.00  229
 25  \w   -135.00 -47.98   0.38    9.00    --  -70.00 -77.00 -60.00  229
 26  \w     97.00 177.18   0.38    9.00    --  107.75  19.00 120.00  211
 27  \w     98.00 168.68   0.38    9.00    --  107.75  38.00 -30.00  186
 28  \w     97.00 177.18   0.38    9.00    --  107.75  19.00  60.00  211
 29  \w     39.00 110.06   0.38    9.00    --  107.75 -99.00  60.00  187
;
_diffrn_measurement_device 'four-circle diffractometer'
_diffrn_measurement_device_type 'XtaLAB Synergy, Dualflex, Pilatus 300K'
_diffrn_measurement_method '\w scans'
_diffrn_orient_matrix_type 'CrysAlisPro convention (1999,Acta A55,543-557)'
_diffrn_orient_matrix_UB_11 0.0604759000
_diffrn_orient_matrix_UB_12 0.0266207000
_diffrn_orient_matrix_UB_13 0.1445977000
_diffrn_orient_matrix_UB_21 -0.0111635000
_diffrn_orient_matrix_UB_22 0.0315078000
_diffrn_orient_matrix_UB_23 -0.1265839000
_diffrn_orient_matrix_UB_31 -0.2453189000
_diffrn_orient_matrix_UB_32 0.0051166000
_diffrn_orient_matrix_UB_33 0.0291041000
_diffrn_radiation_monochromator mirror
_diffrn_radiation_probe x-ray
_diffrn_radiation_type CuK\a
_diffrn_radiation_wavelength 1.54184
_diffrn_reflns_av_unetI/netI 0.0071
_diffrn_reflns_Laue_measured_fraction_full 0.999
_diffrn_reflns_Laue_measured_fraction_max 0.999
_diffrn_reflns_limit_h_max 5
_diffrn_reflns_limit_h_min -7
_diffrn_reflns_limit_k_max 44
_diffrn_reflns_limit_k_min -44
_diffrn_reflns_limit_l_max 9
_diffrn_reflns_limit_l_min -9
_diffrn_reflns_number 6644
_diffrn_reflns_point_group_measured_fraction_full 0.999
_diffrn_reflns_point_group_measured_fraction_max 0.999
_diffrn_reflns_theta_full 67.684
_diffrn_reflns_theta_max 70.072
_diffrn_reflns_theta_min 4.774
_diffrn_source 'micro-focus sealed X-ray tube'
_diffrn_source_type 'PhotonJet (Cu) X-ray Source'
_exptl_absorpt_coefficient_mu 1.308
_exptl_absorpt_correction_T_max 1.000
_exptl_absorpt_correction_T_min 0.753
_exptl_absorpt_correction_type gaussian
_exptl_absorpt_process_details
;
CrysAlisPro 1.171.39.9f (Rigaku Oxford Diffraction, 2015)
Numerical absorption correction based on gaussian integration over
            a multifaceted crystal model
Empirical absorption correction using spherical harmonics,
 implemented in SCALE3 ABSPACK scaling algorithm.
;
_exptl_crystal_colour 'clear colourless'
_exptl_crystal_colour_lustre clear
_exptl_crystal_colour_primary colourless
_exptl_crystal_density_diffrn 1.519
_exptl_crystal_description plate
_exptl_crystal_F_000 832
_exptl_crystal_size_max 0.141
_exptl_crystal_size_mid 0.121
_exptl_crystal_size_min 0.036
_refine_diff_density_max 0.428
_refine_diff_density_min -0.259
_refine_diff_density_rms 0.063
_refine_ls_extinction_method none
_refine_ls_goodness_of_fit_ref 1.094
_refine_ls_hydrogen_treatment mixed
_refine_ls_matrix_type full
_refine_ls_number_parameters 290
_refine_ls_number_reflns 6644
_refine_ls_number_restraints 89
_refine_ls_restrained_S_all 1.099
_refine_ls_R_factor_all 0.0692
_refine_ls_R_factor_gt 0.0653
_refine_ls_shift/su_max 0.001
_refine_ls_shift/su_mean 0.000
_refine_ls_structure_factor_coef Fsqd
_refine_ls_weighting_details 'w=1/[\s^2^(Fo^2^)+(0.1057P)^2^+0.9150P] where P=(Fo^2^+2Fc^2^)/3'
_refine_ls_weighting_scheme calc
_refine_ls_wR_factor_gt 0.1939
_refine_ls_wR_factor_ref 0.1980
_reflns_Friedel_coverage 0.000
_reflns_number_gt 6029
_reflns_number_total 6644
_reflns_threshold_expression 'I > 2\s(I)'
_cod_data_source_file c8sc01486h1.cif
_cod_data_source_block jb211116_1_1
_cod_depositor_comments 'Adding full bibliography for 1549414--1549418.cif.'
_cod_database_code 1549415
_chemical_oxdiff_formula 'C8 H8 B1 F4 N1'
_shelx_space_group_comment
;
The symmetry employed for this shelxl refinement is uniquely defined
by the following loop, which should always be used as a source of
symmetry information in preference to the above space-group names.
They are only intended as comments.
;
_reflns_odcompleteness_completeness 99.94
_reflns_odcompleteness_iscentric 1
_reflns_odcompleteness_theta 66.97
_olex2_refinement_description
;
1. Twinned data refinement
 Scales: 0.6815(17) 0.3185(17)
2. Fixed Uiso
 At 1.2 times of:
  All C(H) groups, All N(H) groups
 At 1.5 times of:
  All C(H,H,H) groups
3. Restrained distances
 N1A-H1A = N1B-H1B
 0.93 with sigma of 0.02
 F1C-B1B \\sim F1B-B1B \\sim F3C-B1B \\sim F3B-B1B \\sim F2C-B1B \\sim F2B-B1B
 with sigma of 0.02
 F1B-F2B \\sim F2B-F3B \\sim F3B-F1B \\sim F1C-F2C \\sim F2C-F3C \\sim F3C-F1C
 with sigma of 0.02
4. Rigid body (RIGU) restrains
 F1B, F2B, F3B, B1B, F2C, F1C, F3C, C2B
 with sigma for 1-2 distances of 0.004 and sigma for 1-3 distances of 0.004
5. Others
 Sof(F2C)=Sof(F1C)=Sof(F3C)=1-FVAR(1)
 Sof(F1B)=Sof(F2B)=Sof(F3B)=FVAR(1)
6.a Aromatic/amide H refined with riding coordinates:
 C4A(H4A), C5A(H5A), C7A(H7A), C8A(H8A), C4B(H4B), C5B(H5B), C7B(H7B), C8B(H8B)
6.b Idealised Me refined as rotating group:
 C1A(H1AA,H1AB,H1AC), C1B(H1BA,H1BB,H1BC)
;
_shelx_shelxl_version_number 2014/7
_olex2_date_sample_data_collection 2016-11-22
_olex2_date_sample_submission 2016-11-21
_olex2_submission_original_sample_id jb211116_1_1
_olex2_submission_special_instructions 'No special instructions were received'
_oxdiff_exptl_absorpt_empirical_details
;
Empirical correction (ABSPACK) includes:
- Absorption correction using spherical harmonics
- Frame scaling
- Detector area scaling
;
_oxdiff_exptl_absorpt_empirical_full_max 2.312
_oxdiff_exptl_absorpt_empirical_full_min 0.619
_oxdiff_twin_integration_method simultaneous
_oxdiff_twin_items 2
_twin_special_details
;
Component 2 rotated by -179.9876\% 
 around [1.00 -0.00 -0.00] (reciprocal) or [1.00 0.00 0.05] (direct)
;

loop_
_space_group_symop_operation_xyz
'x, y, z'
'-x, y+1/2, -z+1/2'
'-x, -y, -z'
'x, -y-1/2, z-1/2'

loop_
_atom_site_label
_atom_site_type_symbol
_atom_site_fract_x
_atom_site_fract_y
_atom_site_fract_z
_atom_site_U_iso_or_equiv
_atom_site_adp_type
_atom_site_occupancy
_atom_site_site_symmetry_order
_atom_site_calc_flag
_atom_site_refinement_flags_posn
_atom_site_refinement_flags_adp
_atom_site_refinement_flags_occupancy
_atom_site_disorder_assembly
_atom_site_disorder_group
F1A F 1.1956(3) 0.65429(4) 0.2204(2) 0.0410(4) Uani 1 1 d . . . . .
F2A F 1.2179(3) 0.67876(5) 0.4810(2) 0.0508(5) Uani 1 1 d . . . . .
F3A F 1.0790(3) 0.71159(4) 0.2543(2) 0.0497(5) Uani 1 1 d . . . . .
F4A F 0.7432(3) 0.51274(4) 0.4680(3) 0.0525(5) Uani 1 1 d . . . . .
N1A N 0.6738(4) 0.68029(6) 0.3800(3) 0.0351(5) Uani 1 1 d D . . . .
H1A H 0.543(4) 0.6695(8) 0.401(4) 0.042 Uiso 1 1 d DR . . . .
C1A C 0.6532(5) 0.71952(7) 0.3717(4) 0.0429(7) Uani 1 1 d . . . . .
H1AA H 0.6337 0.7271 0.2535 0.064 Uiso 1 1 calc GR . . . .
H1AB H 0.7862 0.7307 0.4240 0.064 Uiso 1 1 calc GR . . . .
H1AC H 0.5258 0.7271 0.4322 0.064 Uiso 1 1 calc GR . . . .
C2A C 0.8462(4) 0.66085(7) 0.3631(3) 0.0332(6) Uani 1 1 d . . . . .
C3A C 0.8195(4) 0.62153(7) 0.3834(3) 0.0336(6) Uani 1 1 d . . . . .
C4A C 0.9892(4) 0.60130(7) 0.4620(4) 0.0378(6) Uani 1 1 d . . . . .
H4A H 1.1240 0.6128 0.4960 0.045 Uiso 1 1 calc R . . . .
C5A C 0.9640(5) 0.56476(8) 0.4911(4) 0.0421(7) Uani 1 1 d . . . . .
H5A H 1.0786 0.5511 0.5469 0.051 Uiso 1 1 calc R . . . .
C6A C 0.7693(5) 0.54861(7) 0.4374(4) 0.0408(6) Uani 1 1 d . . . . .
C7A C 0.5997(5) 0.56721(8) 0.3559(4) 0.0426(7) Uani 1 1 d . . . . .
H7A H 0.4680 0.5552 0.3188 0.051 Uiso 1 1 calc R . . . .
C8A C 0.6247(4) 0.60384(7) 0.3290(4) 0.0378(6) Uani 1 1 d . . . . .
H8A H 0.5087 0.6171 0.2731 0.045 Uiso 1 1 calc R . . . .
B1A B 1.0914(5) 0.67785(8) 0.3268(4) 0.0368(7) Uani 1 1 d . . . . .
F1B F 0.7162(17) 0.6485(3) 1.0037(11) 0.0396(13) Uani 0.73(4) 1 d D U P A 1
F2B F 0.6779(11) 0.6656(3) 0.7302(6) 0.0515(17) Uani 0.73(4) 1 d D U P A 1
F3B F 0.5822(17) 0.70363(17) 0.9390(19) 0.0564(18) Uani 0.73(4) 1 d D U P A 1
F4B F 0.2715(3) 0.49995(4) 0.9102(3) 0.0512(5) Uani 1 1 d . . . . .
N1B N 0.1578(4) 0.66831(6) 0.8474(3) 0.0353(5) Uani 1 1 d D . . . .
H1B H 0.021(4) 0.6572(8) 0.844(4) 0.042 Uiso 1 1 d DR . . . .
C1B C 0.1341(5) 0.70764(7) 0.8352(4) 0.0393(6) Uani 1 1 d . . . . .
H1BA H 0.0012 0.7135 0.7651 0.059 Uiso 1 1 calc GR . . . .
H1BB H 0.2624 0.7179 0.7841 0.059 Uiso 1 1 calc GR . . . .
H1BC H 0.1230 0.7178 0.9483 0.059 Uiso 1 1 calc GR . . . .
C2B C 0.3367(4) 0.64989(7) 0.8686(3) 0.0333(6) Uani 1 1 d . U . . .
C3B C 0.3145(4) 0.61033(7) 0.8794(3) 0.0337(6) Uani 1 1 d . . . . .
C4B C 0.4733(4) 0.58824(7) 0.8112(4) 0.0365(6) Uani 1 1 d . . . . .
H4B H 0.5931 0.5989 0.7588 0.044 Uiso 1 1 calc R . . . .
C5B C 0.4576(5) 0.55096(7) 0.8192(4) 0.0408(6) Uani 1 1 d . . . . .
H5B H 0.5631 0.5359 0.7708 0.049 Uiso 1 1 calc R . . . .
C6B C 0.2849(5) 0.53636(7) 0.8993(4) 0.0410(6) Uani 1 1 d . . . . .
C7B C 0.1261(5) 0.55689(8) 0.9690(4) 0.0424(7) Uani 1 1 d . . . . .
H7B H 0.0090 0.5458 1.0233 0.051 Uiso 1 1 calc R . . . .
C8B C 0.1410(4) 0.59410(7) 0.9582(4) 0.0376(6) Uani 1 1 d . . . . .
H8B H 0.0322 0.6088 1.0048 0.045 Uiso 1 1 calc R . . . .
B1B B 0.5837(5) 0.66890(8) 0.8863(4) 0.0358(6) Uani 1 1 d D U . . .
F2C F 0.645(4) 0.6805(11) 0.7296(15) 0.059(5) Uani 0.27(4) 1 d D U P A 2
F1C F 0.730(5) 0.6455(6) 0.961(4) 0.046(5) Uani 0.27(4) 1 d D U P A 2
F3C F 0.566(5) 0.7001(5) 0.987(3) 0.045(4) Uani 0.27(4) 1 d D U P A 2

loop_
_atom_site_aniso_label
_atom_site_aniso_U_11
_atom_site_aniso_U_22
_atom_site_aniso_U_33
_atom_site_aniso_U_23
_atom_site_aniso_U_13
_atom_site_aniso_U_12
F1A 0.0368(8) 0.0401(9) 0.0470(9) -0.0015(7) 0.0109(7) 0.0047(6)
F2A 0.0425(10) 0.0689(12) 0.0414(10) -0.0053(8) 0.0048(7) -0.0133(8)
F3A 0.0447(9) 0.0347(9) 0.0716(12) 0.0072(8) 0.0196(8) 0.0014(7)
F4A 0.0544(11) 0.0271(8) 0.0764(13) 0.0060(8) 0.0087(9) 0.0014(7)
N1A 0.0328(12) 0.0325(12) 0.0408(12) 0.0015(9) 0.0085(9) 0.0016(9)
C1A 0.0389(15) 0.0310(14) 0.0595(18) 0.0016(12) 0.0101(13) 0.0045(11)
C2A 0.0341(13) 0.0348(13) 0.0308(12) -0.0012(10) 0.0030(10) 0.0033(10)
C3A 0.0330(13) 0.0341(13) 0.0341(13) 0.0001(10) 0.0064(10) 0.0032(10)
C4A 0.0331(13) 0.0371(14) 0.0433(15) -0.0008(11) 0.0027(11) 0.0025(11)
C5A 0.0409(15) 0.0368(14) 0.0485(16) 0.0040(12) 0.0024(12) 0.0082(11)
C6A 0.0461(16) 0.0288(13) 0.0483(16) 0.0003(11) 0.0102(12) 0.0028(11)
C7A 0.0360(14) 0.0366(15) 0.0557(17) -0.0021(12) 0.0055(12) 0.0002(11)
C8A 0.0326(13) 0.0354(14) 0.0457(15) -0.0014(11) 0.0047(11) 0.0033(10)
B1A 0.0338(15) 0.0329(15) 0.0447(17) -0.0012(12) 0.0102(13) 0.0004(11)
F1B 0.0345(18) 0.040(2) 0.044(3) 0.0007(19) 0.0001(19) 0.0006(14)
F2B 0.040(2) 0.071(4) 0.0447(16) 0.0056(17) 0.0125(12) -0.015(2)
F3B 0.038(2) 0.0311(17) 0.099(5) -0.002(2) 0.000(3) -0.0028(13)
F4B 0.0551(11) 0.0276(8) 0.0714(12) 0.0021(7) 0.0090(9) -0.0039(7)
N1B 0.0316(11) 0.0313(11) 0.0434(13) 0.0002(9) 0.0068(9) -0.0011(9)
C1B 0.0373(14) 0.0318(13) 0.0493(16) 0.0000(11) 0.0061(12) 0.0037(11)
C2B 0.0336(13) 0.0357(13) 0.0310(12) -0.0002(10) 0.0051(10) 0.0011(10)
C3B 0.0306(13) 0.0345(13) 0.0357(13) -0.0004(10) 0.0008(10) -0.0009(10)
C4B 0.0343(13) 0.0333(13) 0.0423(15) 0.0002(11) 0.0059(11) -0.0002(10)
C5B 0.0396(15) 0.0339(14) 0.0492(16) -0.0021(11) 0.0049(12) 0.0018(11)
C6B 0.0427(15) 0.0311(14) 0.0489(16) -0.0001(11) 0.0009(12) -0.0027(11)
C7B 0.0400(15) 0.0378(15) 0.0501(17) 0.0022(12) 0.0081(13) -0.0063(11)
C8B 0.0333(13) 0.0378(14) 0.0420(15) -0.0019(11) 0.0050(11) -0.0007(11)
B1B 0.0323(14) 0.0344(15) 0.0408(16) 0.0008(12) 0.0034(12) -0.0029(11)
F2C 0.053(7) 0.083(12) 0.043(4) 0.007(5) 0.007(4) -0.019(7)
F1C 0.034(5) 0.032(4) 0.073(11) -0.003(7) -0.004(8) 0.000(3)
F3C 0.049(7) 0.030(5) 0.055(7) -0.011(4) -0.004(5) -0.007(4)

loop_
_atom_type_symbol
_atom_type_description
_atom_type_scat_dispersion_real
_atom_type_scat_dispersion_imag
_atom_type_scat_source
C C 0.0181 0.0091 'International Tables Vol C Tables 4.2.6.8 and 6.1.1.4'
H H 0.0000 0.0000 'International Tables Vol C Tables 4.2.6.8 and 6.1.1.4'
B B 0.0090 0.0039 'International Tables Vol C Tables 4.2.6.8 and 6.1.1.4'
F F 0.0727 0.0534 'International Tables Vol C Tables 4.2.6.8 and 6.1.1.4'
N N 0.0311 0.0180 'International Tables Vol C Tables 4.2.6.8 and 6.1.1.4'

loop_
_exptl_crystal_face_index_h
_exptl_crystal_face_index_k
_exptl_crystal_face_index_l
_exptl_crystal_face_perp_dist
0 2 5 0.0609
-3 3 -3 0.0729
0 23 1 0.0225
2 21 -1 0.0396
3 -9 2 0.0572
0 -11 5 0.0562
2 -19 1 0.0443
3 -16 -1 0.0661
-3 13 1 0.0535
0 24 0 0.0200
0 -24 0 0.0145
-1 -24 0 0.0235
-4 2 -1 0.0694
-4 3 1 0.0622
0 -2 -5 0.0596
4 -8 1 0.0612
4 -5 -1 0.0750

loop_
_geom_angle_atom_site_label_1
_geom_angle_atom_site_label_2
_geom_angle_atom_site_label_3
_geom_angle
C1A N1A H1A 112(2)
C2A N1A H1A 120(2)
C2A N1A C1A 128.3(2)
N1A C1A H1AA 109.5
N1A C1A H1AB 109.5
N1A C1A H1AC 109.5
H1AA C1A H1AB 109.5
H1AA C1A H1AC 109.5
H1AB C1A H1AC 109.5
N1A C2A C3A 116.3(2)
N1A C2A B1A 123.7(2)
C3A C2A B1A 119.9(2)
C4A C3A C2A 119.7(2)
C4A C3A C8A 118.6(2)
C8A C3A C2A 121.7(2)
C3A C4A H4A 119.6
C5A C4A C3A 120.9(3)
C5A C4A H4A 119.6
C4A C5A H5A 120.7
C6A C5A C4A 118.5(3)
C6A C5A H5A 120.7
F4A C6A C5A 118.6(3)
F4A C6A C7A 118.7(3)
C7A C6A C5A 122.7(3)
C6A C7A H7A 120.7
C6A C7A C8A 118.6(3)
C8A C7A H7A 120.7
C3A C8A H8A 119.7
C7A C8A C3A 120.7(3)
C7A C8A H8A 119.7
F1A B1A F2A 107.2(2)
F1A B1A C2A 108.4(2)
F2A B1A C2A 108.0(2)
F3A B1A F1A 109.3(2)
F3A B1A F2A 110.8(2)
F3A B1A C2A 112.9(2)
C1B N1B H1B 111(2)
C2B N1B H1B 121(2)
C2B N1B C1B 127.8(2)
N1B C1B H1BA 109.5
N1B C1B H1BB 109.5
N1B C1B H1BC 109.5
H1BA C1B H1BB 109.5
H1BA C1B H1BC 109.5
H1BB C1B H1BC 109.5
N1B C2B C3B 116.9(2)
N1B C2B B1B 122.9(2)
C3B C2B B1B 120.2(2)
C4B C3B C2B 119.3(2)
C8B C3B C2B 121.9(2)
C8B C3B C4B 118.8(2)
C3B C4B H4B 119.6
C5B C4B C3B 120.8(3)
C5B C4B H4B 119.6
C4B C5B H5B 121.0
C6B C5B C4B 118.1(3)
C6B C5B H5B 121.0
F4B C6B C5B 118.2(3)
F4B C6B C7B 118.6(3)
C7B C6B C5B 123.2(3)
C6B C7B H7B 120.8
C6B C7B C8B 118.4(3)
C8B C7B H7B 120.8
C3B C8B H8B 119.7
C7B C8B C3B 120.7(3)
C7B C8B H8B 119.7
F1B B1B C2B 108.0(5)
F2B B1B F1B 106.7(4)
F2B B1B C2B 107.9(3)
F3B B1B F1B 108.6(5)
F3B B1B F2B 111.5(4)
F3B B1B C2B 113.9(5)
F2C B1B C2B 110.3(8)
F2C B1B F3C 106.6(11)
F1C B1B C2B 109.6(14)
F1C B1B F2C 112.6(11)
F1C B1B F3C 110.4(13)
F3C B1B C2B 107.1(12)

loop_
_geom_bond_atom_site_label_1
_geom_bond_atom_site_label_2
_geom_bond_distance
F1A B1A 1.395(3)
F2A B1A 1.407(4)
F3A B1A 1.377(4)
F4A C6A 1.362(3)
N1A H1A 0.92(2)
N1A C1A 1.460(3)
N1A C2A 1.289(3)
C1A H1AA 0.9800
C1A H1AB 0.9800
C1A H1AC 0.9800
C2A C3A 1.476(4)
C2A B1A 1.665(4)
C3A C4A 1.394(4)
C3A C8A 1.402(4)
C4A H4A 0.9500
C4A C5A 1.384(4)
C5A H5A 0.9500
C5A C6A 1.375(4)
C6A C7A 1.372(4)
C7A H7A 0.9500
C7A C8A 1.384(4)
C8A H8A 0.9500
F1B B1B 1.415(6)
F2B B1B 1.403(5)
F3B B1B 1.354(7)
F4B C6B 1.355(3)
N1B H1B 0.93(2)
N1B C1B 1.467(3)
N1B C2B 1.290(3)
C1B H1BA 0.9800
C1B H1BB 0.9800
C1B H1BC 0.9800
C2B C3B 1.475(4)
C2B B1B 1.662(4)
C3B C4B 1.403(4)
C3B C8B 1.399(4)
C4B H4B 0.9500
C4B C5B 1.386(4)
C5B H5B 0.9500
C5B C6B 1.376(4)
C6B C7B 1.375(4)
C7B H7B 0.9500
C7B C8B 1.385(4)
C8B H8B 0.9500
B1B F2C 1.389(12)
B1B F1C 1.351(15)
B1B F3C 1.413(13)

loop_
_geom_torsion_atom_site_label_1
_geom_torsion_atom_site_label_2
_geom_torsion_atom_site_label_3
_geom_torsion_atom_site_label_4
_geom_torsion
F4A C6A C7A C8A 178.3(3)
N1A C2A C3A C4A -143.2(3)
N1A C2A C3A C8A 35.3(4)
N1A C2A B1A F1A -144.5(3)
N1A C2A B1A F2A 99.6(3)
N1A C2A B1A F3A -23.2(4)
C1A N1A C2A C3A 178.0(3)
C1A N1A C2A B1A 0.0(4)
C2A C3A C4A C5A 176.4(3)
C2A C3A C8A C7A -177.2(3)
C3A C2A B1A F1A 37.6(3)
C3A C2A B1A F2A -78.3(3)
C3A C2A B1A F3A 158.8(2)
C3A C4A C5A C6A 1.4(4)
C4A C3A C8A C7A 1.3(4)
C4A C5A C6A F4A -179.1(3)
C4A C5A C6A C7A 0.2(5)
C5A C6A C7A C8A -1.0(5)
C6A C7A C8A C3A 0.2(4)
C8A C3A C4A C5A -2.2(4)
B1A C2A C3A C4A 34.9(4)
B1A C2A C3A C8A -146.6(3)
F4B C6B C7B C8B 179.7(3)
N1B C2B C3B C4B 145.0(3)
N1B C2B C3B C8B -36.1(4)
N1B C2B B1B F1B 144.0(5)
N1B C2B B1B F2B -101.1(6)
N1B C2B B1B F3B 23.3(8)
N1B C2B B1B F2C -75.5(19)
N1B C2B B1B F1C 160.0(16)
N1B C2B B1B F3C 40.2(12)
C1B N1B C2B C3B 179.1(2)
C1B N1B C2B B1B 0.0(4)
C2B C3B C4B C5B 179.9(2)
C2B C3B C8B C7B -178.9(3)
C3B C2B B1B F1B -35.1(5)
C3B C2B B1B F2B 79.9(6)
C3B C2B B1B F3B -155.8(7)
C3B C2B B1B F2C 105.5(19)
C3B C2B B1B F1C -19.1(16)
C3B C2B B1B F3C -138.9(12)
C3B C4B C5B C6B -1.5(4)
C4B C3B C8B C7B 0.1(4)
C4B C5B C6B F4B -178.8(2)
C4B C5B C6B C7B 1.0(5)
C5B C6B C7B C8B -0.1(5)
C6B C7B C8B C3B -0.5(4)
C8B C3B C4B C5B 0.9(4)
B1B C2B C3B C4B -35.9(4)
B1B C2B C3B C8B 143.0(3)

loop_
_exptl_oxdiff_crystal_face_indexfrac_h
_exptl_oxdiff_crystal_face_indexfrac_k
_exptl_oxdiff_crystal_face_indexfrac_l
_exptl_oxdiff_crystal_face_x
_exptl_oxdiff_crystal_face_y
_exptl_oxdiff_crystal_face_z
-0.3903 2.0111 5.0038 0.7535 -0.5657 0.2517
-2.8098 2.9957 -3.0037 -0.5245 0.5060 0.6172
0.3978 22.9856 0.9967 0.7801 0.5936 0.0490
1.7955 20.9798 -1.0043 0.5219 0.7681 -0.3623
3.4096 -8.9949 2.0041 0.2565 -0.5752 -0.8241
-0.1875 -10.9802 5.0062 0.4203 -0.9776 0.1355
2.2083 -18.9882 1.0048 -0.2266 -0.7501 -0.6096
3.0043 -15.9964 -0.9972 -0.3883 -0.4113 -0.8479
-3.2039 12.9988 0.9978 0.2965 0.3190 0.8815
-0.2051 23.9835 -0.0045 0.6254 0.7585 0.1729
0.0049 -23.9832 0.0044 -0.6375 -0.7563 -0.1238
-0.7959 -23.9818 0.0042 -0.6859 -0.7473 0.0727
-3.8065 2.0028 -1.0021 -0.3218 0.2324 0.9149
-4.0027 3.0072 0.9994 -0.0175 0.0129 1.0264
0.3903 -2.0111 -5.0038 -0.7535 0.5657 -0.2517
3.6075 -7.9983 1.0031 0.1503 -0.4193 -0.8967
3.8029 -5.0054 -0.9991 -0.0477 -0.0737 -0.9876

loop_
_twin_individual_id
_twin_individual_mass_fraction_refined
_oxdiff_twin_reflns_isolated
_oxdiff_twin_reflns_overlapped
_twin_individual_twin_lattice_type
_twin_individual_twin_matrix_11
_twin_individual_twin_matrix_12
_twin_individual_twin_matrix_13
_twin_individual_twin_matrix_21
_twin_individual_twin_matrix_22
_twin_individual_twin_matrix_23
_twin_individual_twin_matrix_31
_twin_individual_twin_matrix_32
_twin_individual_twin_matrix_33
1 0.6815(17) 23983 1777 ref 1.0000 0.0000 0.0000 0.0000 1.0000 0.0000 0.0000 0.0000 1.0000
2 0.3185(17) 24018 1777 nmt 0.9995 0.0000 0.0949 -0.0014 -0.9998 0.0114 -0.0006 -0.0000 -1.0002
